data_4320063
loop_
_publ_author_name
'J. C\'ampora'
'J. A. L\'opez'
'P. Palma'
'D. del Rio'
'E. Carmona'
'P. Valerga'
'C. Graiff'
'A. Tiripicchio'

_publ_section_title
;
 Synthesis and Insertion Reactions of the Cyclometalated Palladium-Alkyl
 Complexes Pd(CH2CMe2-o-C6H4)L2. Observation of a Pentacoordinated
 Intermediate in the Insertion of SO2
;
_journal_name_full 'Inorganic Chemistry'
_journal_page_first 4116
_journal_page_last 4126
_journal_paper_doi 10.1021/ic010114r
_journal_volume 40
_journal_year 2001
_chemical_formula_moiety 'C16 H30 P2 Pd '
_chemical_formula_sum 'C16 H30 P2 Pd'
_chemical_formula_weight 390.76
_space_group_IT_number 14
_symmetry_cell_setting monoclinic
_symmetry_Int_Tables_number 14
_symmetry_space_group_name_Hall '-P 2ybc'
_symmetry_space_group_name_H-M 'P 1 21/c 1'
_audit_creation_date 'Mon Sep 11 11:13:10 2000'
_audit_creation_method 'from TEXRAY.INF file'
_cell_angle_alpha 90
_cell_angle_beta 93.90(2)
_cell_angle_gamma 90
_cell_formula_units_Z 4
_cell_length_a 9.331(3)
_cell_length_b 16.349(1)
_cell_length_c 12.628(3)
_cell_measurement_reflns_used 11
_cell_measurement_temperature 290.2
_cell_measurement_theta_max 41.4
_cell_measurement_theta_min 39.2
_cell_volume 1922.0(8)
_computing_cell_refinement 'MSC/AFC Diffractometer Control'
_computing_data_collection 'MSC/AFC Diffractometer Control'
_computing_data_reduction teXsan
_computing_publication_material teXsan
_computing_structure_refinement teXsan
_diffrn_ambient_temperature 290.2
_diffrn_measurement_device AFC6S
_diffrn_measurement_method 'omega/2-theta scans'
_diffrn_orient_matrix_UB_11 -0.00834
_diffrn_orient_matrix_UB_12 -0.05632
_diffrn_orient_matrix_UB_13 0.02986
_diffrn_orient_matrix_UB_21 -0.06308
_diffrn_orient_matrix_UB_22 0.02150
_diffrn_orient_matrix_UB_23 0.05454
_diffrn_orient_matrix_UB_31 -0.08655
_diffrn_orient_matrix_UB_32 -0.01032
_diffrn_orient_matrix_UB_33 -0.04933
_diffrn_radiation_monochromator graphite
_diffrn_radiation_source 'X-ray tube'
_diffrn_radiation_type CuKalpha
_diffrn_radiation_wavelength 1.5418
_diffrn_reflns_av_R_equivalents 16.51
_diffrn_reflns_number 6109
_diffrn_reflns_theta_max 60.07
_diffrn_standards_decay_% -10.00
_diffrn_standards_interval_count 200
_diffrn_standards_number 3
_exptl_absorpt_coefficient_mu 9.476
_exptl_absorpt_correction_T_max 1.000
_exptl_absorpt_correction_T_min 0.788
_exptl_absorpt_correction_type empirical
_exptl_absorpt_process_details psi-scan
_exptl_crystal_colour colourless
_exptl_crystal_density_diffrn 1.350
_exptl_crystal_density_meas 0.000
_exptl_crystal_description irregular
_exptl_crystal_F_000 808.00
_exptl_crystal_size_max 0.300
_exptl_crystal_size_mid 0.280
_exptl_crystal_size_min 0.240
_refine_diff_density_max -0.91
_refine_diff_density_min 0.73
_refine_ls_extinction_coef 0.00000
_refine_ls_extinction_method none
_refine_ls_goodness_of_fit_obs 3.704
_refine_ls_hydrogen_treatment noref
_refine_ls_matrix_type full
_refine_ls_number_parameters 172
_refine_ls_number_reflns 1663
_refine_ls_number_restraints 0
_refine_ls_R_factor_obs 0.0716
_refine_ls_shift/esd_max 0.2521
_refine_ls_structure_factor_coef F
_refine_ls_weighting_scheme sigma
_refine_ls_wR_factor_obs 0.0864
_reflns_number_observed 1663
_reflns_number_total 6109
_reflns_observed_criterion 3.00
_cod_data_source_file ic010114r_1.cif
_cod_data_source_block '[Pd(PMe3)2(CH2CMe2Ph)]'
_cod_depositor_comments
;
The following automatic conversions were performed:

'_atom_site_thermal_displace_type' tag value 'Uij' was replaced with
'Uani' value 49 times.

Automatic conversion script
Id: cif_fix_values 1646 2011-03-28 12:23:43Z adriana 
;
_cod_original_cell_volume 1922(1)
_cod_original_sg_symbol_H-M 'P 21/c '
_cod_original_formula_sum 'C16 H30 P2 Pd '
_cod_database_code 4320063

loop_
_symmetry_equiv_pos_as_xyz
'   +x,   +y,   +z'
'   -x,1/2+y,1/2-z'
'   -x,   -y,   -z'
'   +x,1/2-y,1/2+z'

loop_
_atom_site_aniso_label
_atom_site_aniso_U_11
_atom_site_aniso_U_22
_atom_site_aniso_U_33
_atom_site_aniso_U_12
_atom_site_aniso_U_13
_atom_site_aniso_U_23
Pd() 0.0437(7) 0.0276(7) 0.0286(7) -0.0033(4) 0.0153(4) -0.0035(4)
P(1) 0.052(2) 0.055(2) 0.032(2) -0.003(2) 0.016(2) -0.005(2)
P(2) 0.058(2) 0.028(2) 0.045(2) -0.004(2) 0.011(2) -0.002(2)
C(1) 0.057(9) 0.039(8) 0.055(9) 0.005(7) 0.011(7) -0.001(7)
C(2) 0.069(9) 0.026(7) 0.050(9) 0.009(7) 0.010(7) 0.009(6)
C(3) 0.09(1) 0.029(7) 0.047(9) -0.022(7) 0.012(7) -0.014(6)
C(4) 0.09(1) 0.029(8) 0.08(1) -0.006(7) 0.008(8) 0.009(7)
C(5) 0.051(7) 0.026(7) 0.027(7) -0.005(6) 0.006(6) 0.011(6)
C(6) 0.047(7) 0.047(8) 0.014(6) 0.007(6) 0.015(5) 0.001(6)
C(7) 0.057(9) 0.047(9) 0.050(9) -0.008(7) 0.035(8) -0.005(7)
C(8) 0.07(1) 0.09(1) 0.034(8) -0.007(9) 0.022(8) -0.012(8)
C(9) 0.059(9) 0.07(1) 0.046(9) -0.022(8) 0.027(7) 0.000(8)
C(10) 0.054(8) 0.051(9) 0.060(9) -0.017(7) 0.011(7) 0.014(8)
C(11) 0.08(1) 0.15(2) 0.028(9) 0.00(1) 0.010(8) -0.019(10)
C(12) 0.07(1) 0.11(2) 0.10(1) 0.03(1) 0.03(1) 0.03(1)
C(13) 0.07(1) 0.13(2) 0.14(2) -0.04(1) 0.04(1) -0.03(1)
C(14) 0.08(1) 0.049(9) 0.07(1) 0.027(8) 0.005(8) 0.008(8)
C(15) 0.11(1) 0.08(1) 0.07(1) 0.02(1) 0.03(1) 0.042(10)
C(16) 0.12(1) 0.05(1) 0.09(1) 0.006(10) -0.01(1) -0.024(9)

loop_
_atom_site_label
_atom_site_fract_x
_atom_site_fract_y
_atom_site_fract_z
_atom_site_U_iso_or_equiv
_atom_site_thermal_displace_type
_atom_site_calc_flag
_atom_site_calc_attached_atom
Pd() 0.35117(9) 0.23567(5) 0.14025(6) 0.0327(3) Uani ? ?
P(1) 0.5644(4) 0.2366(2) 0.0574(3) 0.046(1) Uani ? ?
P(2) 0.2869(4) 0.3727(2) 0.1116(3) 0.0433(10) Uani ? ?
C(1) 0.362(1) 0.1088(8) 0.154(1) 0.050(4) Uani ? ?
C(2) 0.207(1) 0.0752(8) 0.142(1) 0.048(4) Uani ? ?
C(3) 0.149(2) 0.0842(8) 0.029(1) 0.055(4) Uani ? ?
C(4) 0.206(2) -0.0145(8) 0.174(1) 0.065(5) Uani ? ?
C(5) 0.127(1) 0.1299(7) 0.2141(9) 0.035(4) Uani ? ?
C(6) 0.178(1) 0.2093(8) 0.2253(8) 0.035(4) Uani ? ?
C(7) 0.109(1) 0.2598(8) 0.298(1) 0.050(4) Uani ? ?
C(8) -0.005(2) 0.2337(10) 0.352(1) 0.064(5) Uani ? ?
C(9) -0.063(1) 0.1554(9) 0.330(1) 0.058(5) Uani ? ?
C(10) 0.007(1) 0.1028(8) 0.266(1) 0.055(5) Uani ? ?
C(11) 0.553(2) 0.228(1) -0.085(1) 0.086(6) Uani ? ?
C(12) 0.692(2) 0.154(1) 0.090(1) 0.095(7) Uani ? ?
C(13) 0.684(2) 0.322(1) 0.081(2) 0.113(8) Uani ? ?
C(14) 0.096(2) 0.3937(9) 0.102(1) 0.067(5) Uani ? ?
C(15) 0.331(2) 0.417(1) -0.018(1) 0.088(6) Uani ? ?
C(16) 0.358(2) 0.4496(10) 0.208(1) 0.088(6) Uani ? ?
H(1) 0.4164 0.0871 0.0998 0.0602 Uani ? ?
H(2) 0.4053 0.0943 0.2215 0.0602 Uani ? ?
H(3) 0.1492 0.1404 0.0097 0.0656 Uani ? ?
H(4) 0.2065 0.0540 -0.0160 0.0656 Uani ? ?
H(5) 0.0530 0.0641 0.0223 0.0656 Uani ? ?
H(6) 0.1106 -0.0345 0.1680 0.0782 Uani ? ?
H(7) 0.2638 -0.0451 0.1295 0.0782 Uani ? ?
H(8) 0.2438 -0.0196 0.2459 0.0782 Uani ? ?
H(9) 0.1443 0.3136 0.3107 0.0600 Uani ? ?
H(10) -0.0450 0.2679 0.4028 0.0766 Uani ? ?
H(11) -0.1490 0.1390 0.3594 0.0695 Uani ? ?
H(12) -0.0266 0.0482 0.2561 0.0654 Uani ? ?
H(13) 0.4879 0.2678 -0.1150 0.1029 Uani ? ?
H(14) 0.6447 0.2358 -0.1109 0.1029 Uani ? ?
H(15) 0.5183 0.1747 -0.1051 0.1029 Uani ? ?
H(16) 0.6441 0.1027 0.0816 0.1129 Uani ? ?
H(17) 0.7683 0.1564 0.0446 0.1129 Uani ? ?
H(18) 0.7289 0.1595 0.1619 0.1129 Uani ? ?
H(19) 0.7209 0.3212 0.1529 0.1334 Uani ? ?
H(20) 0.7605 0.3178 0.0356 0.1334 Uani ? ?
H(21) 0.6327 0.3713 0.0668 0.1334 Uani ? ?
H(22) 0.0806 0.4510 0.0964 0.0795 Uani ? ?
H(23) 0.0522 0.3672 0.0411 0.0795 Uani ? ?
H(24) 0.0545 0.3737 0.1638 0.0795 Uani ? ?
H(25) 0.4313 0.4117 -0.0258 0.1048 Uani ? ?
H(26) 0.2789 0.3897 -0.0740 0.1048 Uani ? ?
H(27) 0.3065 0.4738 -0.0196 0.1048 Uani ? ?
H(28) 0.4592 0.4435 0.2190 0.1049 Uani ? ?
H(29) 0.3359 0.5028 0.1820 0.1049 Uani ? ?
H(30) 0.3154 0.4418 0.2738 0.1049 Uani ? ?

loop_
_atom_type_symbol
_atom_type_oxidation_number
_atom_type_number_in_cell
_atom_type_scat_dispersion_real
_atom_type_scat_dispersion_imag
_atom_type_scat_source
Pd 0 4 -0.059 3.934 'International Tables'
C 0 64 0.017 0.009 'International Tables'
H 0 120 0.000 0.000 'International Tables'
P 0 8 0.283 0.434 'International Tables'
H 0 0 0.000 0.000 'International Tables'

loop_
_geom_angle_atom_site_label_1
_geom_angle_atom_site_label_2
_geom_angle_atom_site_label_3
_geom_angle
_geom_angle_site_symmetry_1
_geom_angle_site_symmetry_2
_geom_angle_site_symmetry_3
_geom_angle_publ_flag
P(1) Pd P(2) 98.3(1) ? ? ? yes
P(1) Pd C(1) 90.4(3) ? ? ? yes
P(1) Pd C(6) 167.0(4) ? ? ? yes
P(2) Pd C(1) 167.4(4) ? ? ? yes
P(2) Pd C(6) 94.6(4) ? ? ? yes
C(1) Pd C(6) 77.4(5) ? ? ? yes
Pd P(1) C(11) 117.1(6) ? ? ? yes
Pd P(1) C(12) 117.3(6) ? ? ? yes
Pd P(1) C(13) 118.2(6) ? ? ? yes
C(11) P(1) C(12) 99.3(8) ? ? ? yes
C(11) P(1) C(13) 103.0(9) ? ? ? yes
C(12) P(1) C(13) 98.7(10) ? ? ? yes
Pd P(2) C(14) 115.7(5) ? ? ? yes
Pd P(2) C(15) 116.2(6) ? ? ? yes
Pd P(2) C(16) 118.2(5) ? ? ? yes
C(14) P(2) C(15) 98.3(7) ? ? ? yes
C(14) P(2) C(16) 102.9(7) ? ? ? yes
C(15) P(2) C(16) 102.8(8) ? ? ? yes
Pd C(1) C(2) 108.0(8) ? ? ? yes
C(1) C(2) C(3) 109(1) ? ? ? yes
C(1) C(2) C(4) 109(1) ? ? ? yes
C(1) C(2) C(5) 103(1) ? ? ? yes
C(3) C(2) C(4) 110(1) ? ? ? yes
C(3) C(2) C(5) 110(1) ? ? ? yes
C(4) C(2) C(5) 113(1) ? ? ? yes
C(2) C(5) C(6) 115.6(10) ? ? ? yes
C(2) C(5) C(10) 122(1) ? ? ? yes
C(6) C(5) C(10) 121(1) ? ? ? yes
Pd C(6) C(5) 115.1(8) ? ? ? yes
Pd C(6) C(7) 128.8(9) ? ? ? yes
C(5) C(6) C(7) 116(1) ? ? ? yes
C(6) C(7) C(8) 122(1) ? ? ? yes
C(7) C(8) C(9) 118(1) ? ? ? yes
C(8) C(9) C(10) 119(1) ? ? ? yes
C(5) C(10) C(9) 119(1) ? ? ? yes

loop_
_geom_bond_atom_site_label_1
_geom_bond_atom_site_label_2
_geom_bond_distance
_geom_bond_site_symmetry_1
_geom_bond_site_symmetry_2
_geom_bond_publ_flag
Pd P(1) 2.310(4) ? ? yes
Pd P(2) 2.341(3) ? ? yes
Pd C(1) 2.08(1) ? ? yes
Pd C(6) 2.04(1) ? ? yes
P(1) C(11) 1.80(1) ? ? yes
P(1) C(12) 1.83(2) ? ? yes
P(1) C(13) 1.80(2) ? ? yes
P(2) C(14) 1.81(1) ? ? yes
P(2) C(15) 1.86(1) ? ? yes
P(2) C(16) 1.84(2) ? ? yes
C(1) C(2) 1.54(2) ? ? yes
C(2) C(3) 1.50(2) ? ? yes
C(2) C(4) 1.52(2) ? ? yes
C(2) C(5) 1.51(2) ? ? yes
C(5) C(6) 1.39(2) ? ? yes
C(5) C(10) 1.41(2) ? ? yes
C(6) C(7) 1.42(2) ? ? yes
C(7) C(8) 1.37(2) ? ? yes
C(8) C(9) 1.41(2) ? ? yes
C(9) C(10) 1.37(2) ? ? yes
